data_7049267
loop_
_publ_author_name
'Hong, Dongjing'
'Zhu, Xiancui'
'Wang, Shaowu'
'Wei, Yun'
'Zhou, Shuangliu'
'Huang, Zeming'
'Zhu, Shan'
'Wang, Ruru'
'Yue, Wenrun'
'Mu, Xiaolong'

_publ_section_title
;
 Synthesis, characterization, and reactivity of dinuclear
 organo-rare-earth-metal alkyl complexes supported by
 2-amidate-functionalized indolyl ligands: substituent effects on
 coordination and reactivity.
;
_journal_issue 16
_journal_name_full 'Dalton transactions (Cambridge, England : 2003)'
_journal_page_first 5230
_journal_page_last 5242
_journal_paper_doi 10.1039/c9dt00507b
_journal_volume 48
_journal_year 2019
_chemical_formula_moiety 'C66 H98 Dy2 N4 O6 Si2'
_chemical_formula_sum 'C66 H98 Dy2 N4 O6 Si2'
_chemical_formula_weight 1424.66
_space_group_crystal_system monoclinic
_space_group_IT_number 14
_space_group_name_Hall '-P 2yn'
_space_group_name_H-M_alt 'P 1 21/n 1'
_symmetry_space_group_name_Hall '-P 2yn'
_symmetry_space_group_name_H-M 'P 1 21/n 1'
_atom_sites_solution_hydrogens geom
_atom_sites_solution_primary dual
_audit_creation_date 2018-03-26
_audit_creation_method
;
Olex2 1.2
(compiled 2017.08.10 svn.r3458 for OlexSys, GUI svn.r5381)
;
_audit_update_record
;
2018-03-27 deposited with the CCDC.    2019-03-07 downloaded from the CCDC.
;
_cell_angle_alpha 90
_cell_angle_beta 97.1180(10)
_cell_angle_gamma 90
_cell_formula_units_Z 2
_cell_length_a 11.8533(6)
_cell_length_b 17.2333(9)
_cell_length_c 17.5236(9)
_cell_measurement_reflns_used 9832
_cell_measurement_temperature 293(2)
_cell_measurement_theta_max 27.299
_cell_measurement_theta_min 2.208
_cell_volume 3552.0(3)
_computing_cell_refinement 'SAINT v7.34A (Bruker, 200?)'
_computing_data_collection 'SAINT v7.34A (Bruker, 200?)'
_computing_data_reduction 'SAINT v7.34A (Bruker, 200?)'
_computing_molecular_graphics 'Olex2 (Dolomanov et al., 2009)'
_computing_publication_material 'Olex2 (Dolomanov et al., 2009)'
_computing_structure_refinement 'ShelXL (Sheldrick, 2015)'
_computing_structure_solution 'ShelXT (Sheldrick, 2015)'
_diffrn_ambient_temperature 293.15
_diffrn_measured_fraction_theta_full 0.993
_diffrn_measured_fraction_theta_max 0.986
_diffrn_measurement_device_type 'CCD area detector'
_diffrn_measurement_method 'phi and omega scans'
_diffrn_radiation_monochromator graphite
_diffrn_radiation_type MoK\a
_diffrn_radiation_wavelength 0.71073
_diffrn_reflns_av_R_equivalents 0.0340
_diffrn_reflns_av_unetI/netI 0.0294
_diffrn_reflns_Laue_measured_fraction_full 0.993
_diffrn_reflns_Laue_measured_fraction_max 0.986
_diffrn_reflns_limit_h_max 15
_diffrn_reflns_limit_h_min -15
_diffrn_reflns_limit_k_max 22
_diffrn_reflns_limit_k_min -22
_diffrn_reflns_limit_l_max 22
_diffrn_reflns_limit_l_min -22
_diffrn_reflns_number 39805
_diffrn_reflns_point_group_measured_fraction_full 0.993
_diffrn_reflns_point_group_measured_fraction_max 0.986
_diffrn_reflns_theta_full 25.242
_diffrn_reflns_theta_max 27.547
_diffrn_reflns_theta_min 1.664
_exptl_absorpt_coefficient_mu 2.169
_exptl_absorpt_correction_type none
_exptl_crystal_colour colourless
_exptl_crystal_colour_primary colourless
_exptl_crystal_density_diffrn 1.332
_exptl_crystal_description block
_exptl_crystal_F_000 1460
_exptl_crystal_size_max 0.26
_exptl_crystal_size_mid 0.24
_exptl_crystal_size_min 0.23
_refine_diff_density_max 1.770
_refine_diff_density_min -1.932
_refine_diff_density_rms 0.111
_refine_ls_extinction_method none
_refine_ls_goodness_of_fit_ref 1.067
_refine_ls_hydrogen_treatment constr
_refine_ls_matrix_type full
_refine_ls_number_parameters 378
_refine_ls_number_reflns 8098
_refine_ls_number_restraints 842
_refine_ls_restrained_S_all 1.117
_refine_ls_R_factor_all 0.0640
_refine_ls_R_factor_gt 0.0483
_refine_ls_shift/su_max 0.000
_refine_ls_shift/su_mean 0.000
_refine_ls_structure_factor_coef Fsqd
_refine_ls_weighting_details 'w=1/[\s^2^(Fo^2^)+(0.0733P)^2^+5.4984P] where P=(Fo^2^+2Fc^2^)/3'
_refine_ls_weighting_scheme calc
_refine_ls_wR_factor_gt 0.1264
_refine_ls_wR_factor_ref 0.1345
_reflns_Friedel_coverage 0.000
_reflns_number_gt 6265
_reflns_number_total 8098
_reflns_threshold_expression 'I > 2\s(I)'
_cod_data_source_file c9dt00507b2.cif
_cod_data_source_block 1b
_cod_depositor_comments 'Adding full bibliography for 7049263--7049284.cif.'
_cod_database_code 7049267
_shelx_shelxl_version_number 2018/1
_shelx_space_group_comment
;
The symmetry employed for this shelxl refinement is uniquely defined
by the following loop, which should always be used as a source of
symmetry information in preference to the above space-group names.
They are only intended as comments.
;
_shelx_estimated_absorpt_t_max 0.635
_shelx_estimated_absorpt_t_min 0.602
_olex2_refinement_description
;
1. Fixed Uiso
 At 1.2 times of:
  All C(H) groups, All C(H,H) groups, All C(H,H,H,H) groups
 At 1.5 times of:
  All C(H,H,H) groups
2. Restrained distances
 C30-C31 \\sim C30-C31A
 with sigma of 0.02
 C32-C31 \\sim C32-C31A
 with sigma of 0.02
3. Rigid bond restraints
 O2, O3, Si1, C22, C23, C24, C25, C26, C27, C28, C29, C30, C31, C32, C33
 with sigma for 1-2 distances of 0.001 and sigma for 1-3 distances of 0.002
4. Uiso/Uaniso restraints and constraints
O2 \\sim O3 \\sim Si1 \\sim C22 \\sim C23 \\sim C24 \\sim C25 \\sim C26 \\sim
C27 \\sim C28 \\sim C29 \\sim C30 \\sim C31 \\sim C32 \\sim C33: within 2A with
sigma of 0.001 and sigma for terminal atoms of 0.002
C1 \\sim C2 \\sim C3 \\sim C4 \\sim C5 \\sim C6 \\sim C7 \\sim C8 \\sim C9
\\sim C10 \\sim C11 \\sim C12 \\sim C13 \\sim C14 \\sim C15 \\sim C16 \\sim C17
\\sim C18 \\sim C19 \\sim C20 \\sim C21 \\sim C22 \\sim C23 \\sim C24 \\sim C25
\\sim C26 \\sim C27 \\sim C28 \\sim C29 \\sim C30 \\sim C31 \\sim C32 \\sim C33
\\sim C31A: within 3.8A with sigma of 0.005 and sigma for terminal atoms of 0.01
Uanis(O2) \\sim Ueq, Uanis(O3) \\sim Ueq, Uanis(Si1) \\sim Ueq, Uanis(C22)
\\sim Ueq, Uanis(C23) \\sim Ueq, Uanis(C24) \\sim Ueq, Uanis(C25) \\sim Ueq,
Uanis(C26) \\sim Ueq, Uanis(C27) \\sim Ueq, Uanis(C28) \\sim Ueq, Uanis(C29)
\\sim Ueq, Uanis(C30) \\sim Ueq, Uanis(C31) \\sim Ueq, Uanis(C32) \\sim Ueq,
Uanis(C33) \\sim Ueq: with sigma of 0.02 and sigma for terminal atoms of 0.04
5. Others
 Sof(H30C)=Sof(H30D)=Sof(H32C)=Sof(H32D)=Sof(C31A)=Sof(H31C)=Sof(H31D)=1-FVAR(1)
 Sof(H30A)=Sof(H30B)=Sof(C31)=Sof(H31A)=Sof(H31B)=Sof(H32A)=Sof(H32B)=FVAR(1)
6.a Ternary CH refined with riding coordinates:
 C16(H16), C19(H19)
6.b Secondary CH2 refined with riding coordinates:
 C22(H22A,H22B), C26(H26A,H26B), C27(H27A,H27B), C28(H28A,H28B), C29(H29A,
 H29B), C30(H30A,H30B), C30(H30C,H30D), C31(H31A,H31B), C32(H32A,H32B),
 C32(H32C,H32D), C33(H33A,H33B), C31A(H31C,H31D)
6.c Aromatic/amide H refined with riding coordinates:
 C2(H2), C4(H4), C5(H5), C6(H6), C7(H7), C12(H12), C13(H13), C14(H14)
6.d Idealised Me refined as rotating group:
 C17(H17A,H17B,H17C), C18(H18A,H18B,H18C), C20(H20A,H20B,H20C), C21(H21A,H21B,
 H21C), C23(H23A,H23B,H23C), C24(H24A,H24B,H24C), C25(H25A,H25B,H25C)
;
_olex2_submission_special_instructions 'No special instructions were received'

loop_
_space_group_symop_operation_xyz
'x, y, z'
'-x+1/2, y+1/2, -z+1/2'
'-x, -y, -z'
'x-1/2, -y-1/2, z-1/2'

loop_
_atom_site_label
_atom_site_type_symbol
_atom_site_fract_x
_atom_site_fract_y
_atom_site_fract_z
_atom_site_U_iso_or_equiv
_atom_site_adp_type
_atom_site_occupancy
_atom_site_site_symmetry_order
_atom_site_calc_flag
_atom_site_refinement_flags_posn
_atom_site_refinement_flags_adp
_atom_site_refinement_flags_occupancy
_atom_site_disorder_assembly
_atom_site_disorder_group
C1 C 0.6982(4) 0.1244(3) 0.0862(3) 0.0518(8) Uani 1 1 d . U . . .
C2 C 0.7803(5) 0.1779(3) 0.1118(3) 0.0553(8) Uani 1 1 d . U . . .
H2 H 0.784333 0.229049 0.095345 0.066 Uiso 1 1 calc R . . . .
C3 C 0.8571(5) 0.1404(3) 0.1676(3) 0.0535(9) Uani 1 1 d . U . . .
C4 C 0.9568(5) 0.1635(4) 0.2156(3) 0.0582(9) Uani 1 1 d . U . . .
H4 H 0.986586 0.213039 0.211588 0.070 Uiso 1 1 calc R . . . .
C5 C 1.0076(5) 0.1121(4) 0.2674(4) 0.0645(10) Uani 1 1 d . U . . .
H5 H 1.071514 0.127281 0.300242 0.077 Uiso 1 1 calc R . . . .
C6 C 0.9660(6) 0.0370(4) 0.2723(4) 0.0684(11) Uani 1 1 d . U . . .
H6 H 1.003415 0.002646 0.307752 0.082 Uiso 1 1 calc R . . . .
C7 C 0.8713(5) 0.0128(4) 0.2262(4) 0.0650(9) Uani 1 1 d . U . . .
H7 H 0.844266 -0.037568 0.230193 0.078 Uiso 1 1 calc R . . . .
C8 C 0.8156(5) 0.0644(3) 0.1732(4) 0.0558(9) Uani 1 1 d . U . . .
C9 C 0.5985(4) 0.1290(3) 0.0277(3) 0.0506(8) Uani 1 1 d . U . . .
C10 C 0.6148(5) 0.2570(3) -0.0209(4) 0.0579(8) Uani 1 1 d . U . . .
C11 C 0.7081(5) 0.2679(3) -0.0610(4) 0.0570(8) Uani 1 1 d . U . . .
C12 C 0.7536(5) 0.3426(3) -0.0645(4) 0.0632(10) Uani 1 1 d . U . . .
H12 H 0.815321 0.350662 -0.091465 0.076 Uiso 1 1 calc R . . . .
C13 C 0.7094(6) 0.4029(4) -0.0295(4) 0.0669(10) Uani 1 1 d . U . . .
H13 H 0.741884 0.451850 -0.031606 0.080 Uiso 1 1 calc R . . . .
C14 C 0.6164(6) 0.3926(4) 0.0095(4) 0.0674(10) Uani 1 1 d . U . . .
H14 H 0.586726 0.434825 0.033446 0.081 Uiso 1 1 calc R . . . .
C15 C 0.5665(5) 0.3200(3) 0.0135(4) 0.0609(9) Uani 1 1 d . U . . .
C16 C 0.7600(5) 0.2023(3) -0.1032(4) 0.0587(9) Uani 1 1 d . U . . .
H16 H 0.716973 0.154914 -0.095624 0.070 Uiso 1 1 calc R . . . .
C17 C 0.7502(6) 0.2178(4) -0.1889(4) 0.0793(16) Uani 1 1 d . U . . .
H17A H 0.674643 0.235250 -0.206864 0.119 Uiso 1 1 calc GR . . . .
H17B H 0.765772 0.170924 -0.215352 0.119 Uiso 1 1 calc GR . . . .
H17C H 0.803980 0.257027 -0.198906 0.119 Uiso 1 1 calc GR . . . .
C18 C 0.8828(5) 0.1870(4) -0.0733(4) 0.0746(14) Uani 1 1 d . U . . .
H18A H 0.926428 0.233323 -0.077772 0.112 Uiso 1 1 calc GR . . . .
H18B H 0.911607 0.146214 -0.102794 0.112 Uiso 1 1 calc GR . . . .
H18C H 0.888452 0.171707 -0.020277 0.112 Uiso 1 1 calc GR . . . .
C19 C 0.4655(6) 0.3102(4) 0.0567(4) 0.0678(10) Uani 1 1 d . U . . .
H19 H 0.424502 0.264192 0.035147 0.081 Uiso 1 1 calc R . . . .
C20 C 0.3799(7) 0.3779(5) 0.0477(5) 0.0887(17) Uani 1 1 d . U . . .
H20A H 0.414211 0.423199 0.072711 0.133 Uiso 1 1 calc GR . . . .
H20B H 0.313396 0.364073 0.070846 0.133 Uiso 1 1 calc GR . . . .
H20C H 0.358860 0.388667 -0.005886 0.133 Uiso 1 1 calc GR . . . .
C21 C 0.5012(7) 0.2933(5) 0.1408(5) 0.0870(16) Uani 1 1 d . U . . .
H21A H 0.540419 0.244484 0.145869 0.131 Uiso 1 1 calc GR . . . .
H21B H 0.435077 0.290954 0.167292 0.131 Uiso 1 1 calc GR . . . .
H21C H 0.550753 0.333723 0.162644 0.131 Uiso 1 1 calc GR . . . .
C22 C 0.4769(8) -0.0600(5) 0.1826(5) 0.0929(8) Uani 1 1 d . U . . .
H22A H 0.405392 -0.037063 0.160680 0.111 Uiso 1 1 calc R . . . .
H22B H 0.461768 -0.115127 0.186365 0.111 Uiso 1 1 calc R . . . .
C23 C 0.6222(8) -0.0643(6) 0.3321(5) 0.1041(11) Uani 1 1 d . U . . .
H23A H 0.671208 -0.081704 0.295868 0.156 Uiso 1 1 calc GR . . . .
H23B H 0.604620 -0.107084 0.363653 0.156 Uiso 1 1 calc GR . . . .
H23C H 0.659810 -0.024398 0.363967 0.156 Uiso 1 1 calc GR . . . .
C24 C 0.3717(8) -0.0453(5) 0.3377(5) 0.1006(10) Uani 1 1 d . U . . .
H24A H 0.301842 -0.033542 0.305987 0.151 Uiso 1 1 calc GR . . . .
H24B H 0.378820 -0.012877 0.382586 0.151 Uiso 1 1 calc GR . . . .
H24C H 0.371758 -0.098769 0.352911 0.151 Uiso 1 1 calc GR . . . .
C25 C 0.5112(8) 0.0767(6) 0.2844(5) 0.1016(10) Uani 1 1 d . U . . .
H25A H 0.569155 0.091537 0.253576 0.152 Uiso 1 1 calc GR . . . .
H25B H 0.532546 0.093227 0.336512 0.152 Uiso 1 1 calc GR . . . .
H25C H 0.440552 0.100731 0.264489 0.152 Uiso 1 1 calc GR . . . .
C26 C 0.8204(6) -0.0192(5) -0.0299(5) 0.0789(8) Uani 1 1 d . U . . .
H26A H 0.876665 -0.018164 0.015286 0.095 Uiso 1 1 calc R . . . .
H26B H 0.794892 0.033441 -0.041430 0.095 Uiso 1 1 calc R . . . .
C27 C 0.8686(7) -0.0518(4) -0.0941(5) 0.0813(8) Uani 1 1 d . U . . .
H27A H 0.946503 -0.067581 -0.078129 0.098 Uiso 1 1 calc R . . . .
H27B H 0.868708 -0.013340 -0.134464 0.098 Uiso 1 1 calc R . . . .
C28 C 0.8016(6) -0.1182(5) -0.1224(5) 0.0818(8) Uani 1 1 d . U . . .
H28A H 0.846793 -0.165180 -0.115926 0.098 Uiso 1 1 calc R . . . .
H28B H 0.774625 -0.111862 -0.176645 0.098 Uiso 1 1 calc R . . . .
C29 C 0.7061(6) -0.1225(5) -0.0777(5) 0.0802(8) Uani 1 1 d . U . . .
H29A H 0.635710 -0.110359 -0.109891 0.096 Uiso 1 1 calc R . . . .
H29B H 0.700027 -0.174332 -0.057071 0.096 Uiso 1 1 calc R . . . .
C30 C 0.8281(6) -0.1762(4) 0.1204(5) 0.0798(8) Uani 1 1 d D U . . .
H30A H 0.879343 -0.160499 0.165227 0.096 Uiso 0.640(18) 1 calc R . P A 1
H30B H 0.851530 -0.151609 0.075146 0.096 Uiso 0.640(18) 1 calc R . P A 1
H30C H 0.837141 -0.179913 0.066266 0.096 Uiso 0.360(18) 1 calc R . P A 2
H30D H 0.878854 -0.136161 0.143395 0.096 Uiso 0.360(18) 1 calc R . P A 2
C31 C 0.8259(11) -0.2618(6) 0.1122(9) 0.0806(8) Uani 0.640(18) 1 d D U P A 1
H31A H 0.900414 -0.283948 0.127881 0.097 Uiso 0.640(18) 1 calc R . P A 1
H31B H 0.800772 -0.276905 0.059468 0.097 Uiso 0.640(18) 1 calc R . P A 1
C32 C 0.7432(6) -0.2866(5) 0.1642(5) 0.0812(8) Uani 1 1 d D U . . .
H32A H 0.702459 -0.332556 0.144299 0.097 Uiso 0.640(18) 1 calc R . P A 1
H32B H 0.781806 -0.298099 0.215062 0.097 Uiso 0.640(18) 1 calc R . P A 1
H32C H 0.719865 -0.319433 0.120141 0.097 Uiso 0.360(18) 1 calc R . P A 2
H32D H 0.747363 -0.317663 0.210658 0.097 Uiso 0.360(18) 1 calc R . P A 2
C33 C 0.6661(6) -0.2223(4) 0.1674(5) 0.0802(8) Uani 1 1 d . U . . .
H33A H 0.658947 -0.209322 0.220406 0.096 Uiso 1 1 calc R . . . .
H33B H 0.591420 -0.235796 0.141695 0.096 Uiso 1 1 calc R . . . .
Dy1 Dy 0.59480(2) -0.05105(2) 0.08189(2) 0.04057(10) Uani 1 1 d . . . . .
N1 N 0.7180(4) 0.0534(2) 0.1222(3) 0.0486(10) Uani 1 1 d . . . . .
N2 N 0.5604(3) 0.1832(2) -0.0181(3) 0.0435(9) Uani 1 1 d . . . . .
O1 O 0.5386(3) 0.06338(18) 0.0233(2) 0.0443(8) Uani 1 1 d . . . . .
O2 O 0.7262(4) -0.0672(3) -0.0163(3) 0.0781(8) Uani 1 1 d . U . . .
O3 O 0.7119(4) -0.1568(3) 0.1292(3) 0.0789(8) Uani 1 1 d . U . . .
Si1 Si 0.4948(2) -0.02683(18) 0.28188(14) 0.0949(6) Uani 1 1 d . U . . .
C31A C 0.8551(13) -0.2482(11) 0.1572(18) 0.0809(16) Uani 0.360(18) 1 d D U P A 2
H31C H 0.897560 -0.240226 0.207511 0.097 Uiso 0.360(18) 1 calc R . P A 2
H31D H 0.900294 -0.279895 0.126680 0.097 Uiso 0.360(18) 1 calc R . P A 2

loop_
_atom_site_aniso_label
_atom_site_aniso_U_11
_atom_site_aniso_U_22
_atom_site_aniso_U_33
_atom_site_aniso_U_23
_atom_site_aniso_U_13
_atom_site_aniso_U_12
C1 0.0446(15) 0.0490(15) 0.0628(16) 0.0007(14) 0.0106(14) -0.0034(14)
C2 0.0477(15) 0.0521(15) 0.0656(16) 0.0007(14) 0.0053(14) -0.0037(14)
C3 0.0444(16) 0.0561(17) 0.0600(18) -0.0012(16) 0.0060(15) -0.0001(15)
C4 0.0483(17) 0.0625(19) 0.0629(19) -0.0022(17) 0.0026(16) -0.0027(16)
C5 0.0529(19) 0.071(2) 0.067(2) -0.0002(19) -0.0022(18) -0.0029(18)
C6 0.058(2) 0.074(2) 0.069(2) 0.007(2) -0.0051(19) -0.0001(19)
C7 0.0573(17) 0.0656(18) 0.0701(18) 0.0088(17) 0.0002(16) -0.0022(16)
C8 0.0468(17) 0.0586(18) 0.0614(18) 0.0023(16) 0.0039(16) -0.0018(15)
C9 0.0442(15) 0.0443(15) 0.0643(17) 0.0001(15) 0.0109(14) -0.0022(14)
C10 0.0542(15) 0.0470(15) 0.0721(17) 0.0026(15) 0.0064(15) -0.0034(14)
C11 0.0522(16) 0.0477(16) 0.0708(17) 0.0041(15) 0.0064(15) -0.0056(14)
C12 0.0595(19) 0.0521(18) 0.078(2) 0.0053(18) 0.0077(18) -0.0093(17)
C13 0.0661(19) 0.0513(18) 0.082(2) 0.0024(18) 0.0051(18) -0.0087(17)
C14 0.0673(19) 0.0504(18) 0.084(2) -0.0017(18) 0.0061(18) -0.0026(17)
C15 0.0578(17) 0.0486(16) 0.0761(18) -0.0002(16) 0.0072(16) -0.0023(15)
C16 0.0520(17) 0.0514(17) 0.0737(19) 0.0038(16) 0.0123(16) -0.0061(16)
C17 0.077(3) 0.077(3) 0.086(3) 0.002(3) 0.015(3) -0.007(3)
C18 0.061(3) 0.074(3) 0.091(3) 0.004(3) 0.016(3) -0.002(3)
C19 0.067(2) 0.0523(19) 0.085(2) -0.0049(19) 0.0128(19) 0.0002(18)
C20 0.085(3) 0.074(3) 0.108(4) -0.008(3) 0.012(3) 0.012(3)
C21 0.088(3) 0.076(3) 0.100(3) -0.002(3) 0.022(3) 0.006(3)
C22 0.0948(17) 0.1128(17) 0.0759(14) -0.0207(14) 0.0298(13) -0.0202(15)
C23 0.1052(19) 0.127(2) 0.083(2) -0.020(2) 0.0232(17) -0.0155(19)
C24 0.104(2) 0.123(2) 0.0798(19) -0.022(2) 0.0338(16) -0.021(2)
C25 0.107(2) 0.1166(17) 0.085(2) -0.0238(17) 0.025(2) -0.0228(19)
C26 0.0689(15) 0.0805(17) 0.0932(18) -0.0022(15) 0.0329(14) -0.0082(14)
C27 0.0715(16) 0.0835(18) 0.0947(18) -0.0040(15) 0.0339(15) -0.0084(14)
C28 0.0721(16) 0.0841(18) 0.0951(18) -0.0050(15) 0.0333(15) -0.0079(14)
C29 0.0704(16) 0.0818(17) 0.0940(18) -0.0041(15) 0.0324(15) -0.0075(14)
C30 0.0671(15) 0.0780(16) 0.0973(18) 0.0222(15) 0.0221(14) 0.0092(14)
C31 0.0687(16) 0.0782(16) 0.0979(19) 0.0226(16) 0.0225(15) 0.0096(14)
C32 0.0700(16) 0.0783(17) 0.0983(19) 0.0232(16) 0.0230(15) 0.0092(14)
C33 0.0688(15) 0.0779(16) 0.0970(18) 0.0236(15) 0.0231(14) 0.0086(14)
Dy1 0.03365(13) 0.03705(14) 0.05168(16) 0.00878(10) 0.00795(9) 0.00027(9)
N1 0.045(2) 0.048(2) 0.052(2) 0.0062(19) 0.0006(19) -0.0056(18)
N2 0.037(2) 0.033(2) 0.060(3) 0.0006(18) 0.0045(18) -0.0021(16)
O1 0.0359(17) 0.0335(17) 0.063(2) 0.0025(15) 0.0038(15) -0.0029(13)
O2 0.0681(15) 0.0794(17) 0.0925(18) -0.0025(14) 0.0330(14) -0.0078(14)
O3 0.0664(15) 0.0768(16) 0.0967(18) 0.0240(15) 0.0225(14) 0.0092(14)
Si1 0.0977(14) 0.1156(15) 0.0760(12) -0.0228(12) 0.0290(11) -0.0209(13)
C31A 0.069(3) 0.079(3) 0.098(3) 0.024(3) 0.021(3) 0.012(3)

loop_
_atom_type_symbol
_atom_type_description
_atom_type_scat_dispersion_real
_atom_type_scat_dispersion_imag
_atom_type_scat_source
C C 0.0033 0.0016 'International Tables Vol C Tables 4.2.6.8 and 6.1.1.4'
H H 0.0000 0.0000 'International Tables Vol C Tables 4.2.6.8 and 6.1.1.4'
Dy Dy -0.1892 4.4098 'International Tables Vol C Tables 4.2.6.8 and 6.1.1.4'
N N 0.0061 0.0033 'International Tables Vol C Tables 4.2.6.8 and 6.1.1.4'
O O 0.0106 0.0060 'International Tables Vol C Tables 4.2.6.8 and 6.1.1.4'
Si Si 0.0817 0.0704 'International Tables Vol C Tables 4.2.6.8 and 6.1.1.4'

loop_
_geom_angle_atom_site_label_1
_geom_angle_atom_site_label_2
_geom_angle_atom_site_label_3
_geom_angle
_geom_angle_site_symmetry_1
_geom_angle_site_symmetry_3
C2 C1 C9 131.9(5) . .
C2 C1 N1 111.8(5) . .
N1 C1 C9 116.3(5) . .
C1 C2 H2 126.6 . .
C1 C2 C3 106.8(5) . .
C3 C2 H2 126.6 . .
C2 C3 C4 134.6(6) . .
C8 C3 C2 106.0(5) . .
C8 C3 C4 119.5(6) . .
C3 C4 H4 120.6 . .
C5 C4 C3 118.8(6) . .
C5 C4 H4 120.6 . .
C4 C5 H5 119.4 . .
C4 C5 C6 121.2(6) . .
C6 C5 H5 119.4 . .
C5 C6 H6 119.3 . .
C7 C6 C5 121.4(6) . .
C7 C6 H6 119.3 . .
C6 C7 H7 120.4 . .
C6 C7 C8 119.1(6) . .
C8 C7 H7 120.4 . .
C7 C8 C3 120.1(6) . .
N1 C8 C3 110.6(5) . .
N1 C8 C7 129.3(6) . .
N2 C9 C1 132.1(5) . .
N2 C9 O1 116.1(5) . .
O1 C9 C1 111.8(5) . .
C11 C10 C15 120.4(5) . .
C11 C10 N2 121.7(5) . .
C15 C10 N2 117.8(5) . .
C10 C11 C12 118.6(6) . .
C10 C11 C16 122.6(5) . .
C12 C11 C16 118.7(5) . .
C11 C12 H12 119.4 . .
C13 C12 C11 121.1(6) . .
C13 C12 H12 119.4 . .
C12 C13 H13 119.8 . .
C12 C13 C14 120.5(6) . .
C14 C13 H13 119.8 . .
C13 C14 H14 119.6 . .
C13 C14 C15 120.8(6) . .
C15 C14 H14 119.6 . .
C10 C15 C19 121.6(5) . .
C14 C15 C10 118.5(6) . .
C14 C15 C19 119.8(6) . .
C11 C16 H16 107.7 . .
C17 C16 C11 111.4(5) . .
C17 C16 H16 107.7 . .
C18 C16 C11 113.0(6) . .
C18 C16 H16 107.7 . .
C18 C16 C17 109.1(5) . .
C16 C17 H17A 109.5 . .
C16 C17 H17B 109.5 . .
C16 C17 H17C 109.5 . .
H17A C17 H17B 109.5 . .
H17A C17 H17C 109.5 . .
H17B C17 H17C 109.5 . .
C16 C18 H18A 109.5 . .
C16 C18 H18B 109.5 . .
C16 C18 H18C 109.5 . .
H18A C18 H18B 109.5 . .
H18A C18 H18C 109.5 . .
H18B C18 H18C 109.5 . .
C15 C19 H19 106.6 . .
C15 C19 C20 114.8(6) . .
C15 C19 C21 111.6(6) . .
C20 C19 H19 106.6 . .
C21 C19 H19 106.6 . .
C21 C19 C20 110.2(6) . .
C19 C20 H20A 109.5 . .
C19 C20 H20B 109.5 . .
C19 C20 H20C 109.5 . .
H20A C20 H20B 109.5 . .
H20A C20 H20C 109.5 . .
H20B C20 H20C 109.5 . .
C19 C21 H21A 109.5 . .
C19 C21 H21B 109.5 . .
C19 C21 H21C 109.5 . .
H21A C21 H21B 109.5 . .
H21A C21 H21C 109.5 . .
H21B C21 H21C 109.5 . .
H22A C22 H22B 105.5 . .
Dy1 C22 H22A 104.1 . .
Dy1 C22 H22B 104.1 . .
Si1 C22 H22A 104.1 . .
Si1 C22 H22B 104.1 . .
Si1 C22 Dy1 132.6(5) . .
H23A C23 H23B 109.5 . .
H23A C23 H23C 109.5 . .
H23B C23 H23C 109.5 . .
Si1 C23 H23A 109.5 . .
Si1 C23 H23B 109.5 . .
Si1 C23 H23C 109.5 . .
H24A C24 H24B 109.5 . .
H24A C24 H24C 109.5 . .
H24B C24 H24C 109.5 . .
Si1 C24 H24A 109.5 . .
Si1 C24 H24B 109.5 . .
Si1 C24 H24C 109.5 . .
H25A C25 H25B 109.5 . .
H25A C25 H25C 109.5 . .
H25B C25 H25C 109.5 . .
Si1 C25 H25A 109.5 . .
Si1 C25 H25B 109.5 . .
Si1 C25 H25C 109.5 . .
H26A C26 H26B 108.5 . .
C27 C26 H26A 110.2 . .
C27 C26 H26B 110.2 . .
O2 C26 H26A 110.2 . .
O2 C26 H26B 110.2 . .
O2 C26 C27 107.3(6) . .
C26 C27 H27A 109.9 . .
C26 C27 H27B 109.9 . .
C26 C27 C28 108.9(6) . .
H27A C27 H27B 108.3 . .
C28 C27 H27A 109.9 . .
C28 C27 H27B 109.9 . .
C27 C28 H28A 110.4 . .
C27 C28 H28B 110.4 . .
C27 C28 C29 106.6(7) . .
H28A C28 H28B 108.6 . .
C29 C28 H28A 110.4 . .
C29 C28 H28B 110.4 . .
C28 C29 H29A 110.2 . .
C28 C29 H29B 110.2 . .
H29A C29 H29B 108.5 . .
O2 C29 C28 107.6(6) . .
O2 C29 H29A 110.2 . .
O2 C29 H29B 110.2 . .
H30A C30 H30B 109.0 . .
H30C C30 H30D 108.3 . .
C31 C30 H30A 111.0 . .
C31 C30 H30B 111.0 . .
O3 C30 H30A 111.0 . .
O3 C30 H30B 111.0 . .
O3 C30 H30C 110.0 . .
O3 C30 H30D 110.0 . .
O3 C30 C31 103.6(7) . .
C31A C30 H30C 110.0 . .
C31A C30 H30D 110.0 . .
C31A C30 O3 108.6(8) . .
C30 C31 H31A 111.1 . .
C30 C31 H31B 111.1 . .
C30 C31 C32 103.4(8) . .
H31A C31 H31B 109.0 . .
C32 C31 H31A 111.1 . .
C32 C31 H31B 111.1 . .
C31 C32 H32A 110.6 . .
C31 C32 H32B 110.6 . .
H32A C32 H32B 108.7 . .
H32C C32 H32D 109.0 . .
C33 C32 C31 105.8(7) . .
C33 C32 H32A 110.6 . .
C33 C32 H32B 110.6 . .
C33 C32 H32C 111.0 . .
C33 C32 H32D 111.0 . .
C33 C32 C31A 103.6(9) . .
C31A C32 H32C 111.0 . .
C31A C32 H32D 111.0 . .
C32 C33 H33A 110.2 . .
C32 C33 H33B 110.2 . .
C32 C33 O3 107.8(5) . .
H33A C33 H33B 108.5 . .
O3 C33 H33A 110.2 . .
O3 C33 H33B 110.2 . .
C22 Dy1 Dy1 103.9(3) . 3_655
C22 Dy1 O2 169.3(3) . .
N1 Dy1 C22 103.0(2) . .
N1 Dy1 Dy1 99.00(11) . 3_655
N1 Dy1 O2 82.82(17) . .
N1 Dy1 O3 99.61(18) . .
O1 Dy1 C22 102.9(3) . .
O1 Dy1 C22 100.4(2) 3_655 .
O1 Dy1 Dy1 32.68(8) 3_655 3_655
O1 Dy1 Dy1 32.70(9) . 3_655
O1 Dy1 N1 130.57(13) 3_655 .
O1 Dy1 N1 67.23(13) . .
O1 Dy1 O1 65.38(13) . 3_655
O1 Dy1 O2 87.63(15) . .
O1 Dy1 O2 82.01(16) 3_655 .
O1 Dy1 O3 121.71(16) 3_655 .
O1 Dy1 O3 160.73(14) . .
O2 Dy1 Dy1 83.85(13) . 3_655
O3 Dy1 C22 93.6(3) . .
O3 Dy1 Dy1 150.82(14) . 3_655
O3 Dy1 O2 76.42(17) . .
C1 N1 C8 104.8(4) . .
C1 N1 Dy1 118.2(3) . .
C8 N1 Dy1 136.9(4) . .
C9 N2 C10 123.1(5) . .
C9 O1 Dy1 125.7(3) . .
C9 O1 Dy1 115.8(3) . 3_655
Dy1 O1 Dy1 114.62(13) . 3_655
C26 O2 C29 108.6(5) . .
C26 O2 Dy1 128.4(4) . .
C29 O2 Dy1 122.4(4) . .
C30 O3 C33 106.5(5) . .
C30 O3 Dy1 131.6(4) . .
C33 O3 Dy1 121.4(4) . .
C22 Si1 C24 115.9(4) . .
C23 Si1 C22 110.6(5) . .
C23 Si1 C24 110.4(5) . .
C23 Si1 C25 105.5(5) . .
C25 Si1 C22 109.6(4) . .
C25 Si1 C24 104.1(4) . .
C30 C31A C32 105.7(11) . .
C30 C31A H31C 110.6 . .
C30 C31A H31D 110.6 . .
C32 C31A H31C 110.6 . .
C32 C31A H31D 110.6 . .
H31C C31A H31D 108.7 . .

loop_
_geom_bond_atom_site_label_1
_geom_bond_atom_site_label_2
_geom_bond_distance
_geom_bond_site_symmetry_2
C1 C2 1.375(8) .
C1 C9 1.468(8) .
C1 N1 1.383(7) .
C2 H2 0.9300 .
C2 C3 1.408(8) .
C3 C4 1.420(8) .
C3 C8 1.407(8) .
C4 H4 0.9300 .
C4 C5 1.355(9) .
C5 H5 0.9300 .
C5 C6 1.392(9) .
C6 H6 0.9300 .
C6 C7 1.365(9) .
C7 H7 0.9300 .
C7 C8 1.392(9) .
C8 N1 1.384(7) .
C9 N2 1.276(7) .
C9 O1 1.333(6) .
C10 C11 1.395(8) .
C10 C15 1.398(8) .
C10 N2 1.429(7) .
C11 C12 1.400(8) .
C11 C16 1.523(8) .
C12 H12 0.9300 .
C12 C13 1.345(9) .
C13 H13 0.9300 .
C13 C14 1.378(9) .
C14 H14 0.9300 .
C14 C15 1.390(8) .
C15 C19 1.503(9) .
C16 H16 0.9800 .
C16 C17 1.516(10) .
C16 C18 1.507(9) .
C17 H17A 0.9600 .
C17 H17B 0.9600 .
C17 H17C 0.9600 .
C18 H18A 0.9600 .
C18 H18B 0.9600 .
C18 H18C 0.9600 .
C19 H19 0.9800 .
C19 C20 1.541(10) .
C19 C21 1.511(11) .
C20 H20A 0.9600 .
C20 H20B 0.9600 .
C20 H20C 0.9600 .
C21 H21A 0.9600 .
C21 H21B 0.9600 .
C21 H21C 0.9600 .
C22 H22A 0.9700 .
C22 H22B 0.9700 .
C22 Dy1 2.388(8) .
C22 Si1 1.819(8) .
C23 H23A 0.9600 .
C23 H23B 0.9600 .
C23 H23C 0.9600 .
C23 Si1 1.772(10) .
C24 H24A 0.9600 .
C24 H24B 0.9600 .
C24 H24C 0.9600 .
C24 Si1 1.881(9) .
C25 H25A 0.9600 .
C25 H25B 0.9600 .
C25 H25C 0.9600 .
C25 Si1 1.795(10) .
C26 H26A 0.9700 .
C26 H26B 0.9700 .
C26 C27 1.438(10) .
C26 O2 1.433(8) .
C27 H27A 0.9700 .
C27 H27B 0.9700 .
C27 C28 1.445(10) .
C28 H28A 0.9700 .
C28 H28B 0.9700 .
C28 C29 1.457(9) .
C29 H29A 0.9700 .
C29 H29B 0.9700 .
C29 O2 1.435(9) .
C30 H30A 0.9700 .
C30 H30B 0.9700 .
C30 H30C 0.9700 .
C30 H30D 0.9700 .
C30 C31 1.481(12) .
C30 O3 1.445(8) .
C30 C31A 1.416(15) .
C31 H31A 0.9700 .
C31 H31B 0.9700 .
C31 C32 1.483(12) .
C32 H32A 0.9700 .
C32 H32B 0.9700 .
C32 H32C 0.9700 .
C32 H32D 0.9700 .
C32 C33 1.442(10) .
C32 C31A 1.501(16) .
C33 H33A 0.9700 .
C33 H33B 0.9700 .
C33 O3 1.451(8) .
Dy1 Dy1 3.8452(5) 3_655
Dy1 N1 2.371(4) .
Dy1 O1 2.284(3) .
Dy1 O1 2.285(4) 3_655
Dy1 O2 2.475(5) .
Dy1 O3 2.377(5) .
C31A H31C 0.9700 .
C31A H31D 0.9700 .
